data_4313097
loop_
_publ_author_name
'Ganapathi Anantharaman'
'Herbert W. Roesky'
'Hans-Georg Schmidt'
'Mathias Noltemeyer'
'Jiri Pinkas'

_publ_section_title
;
 Synthesis and X-ray Crystal Structure of [(THF)Zn(O2(OH)SiR)]4 (R =
 (2,6-i-Pr2C6H3)N(SiMe3)): Enroute to Larger Aggregates
;
_journal_name_full 'Inorganic Chemistry'
_journal_page_first 970
_journal_page_last 973
_journal_paper_doi 10.1021/ic020514u
_journal_volume 42
_journal_year 2003
_chemical_formula_sum 'C83 H148 N4 O16 Si8 Zn4'
_chemical_formula_weight 1944.25
_chemical_name_systematic
;
  ?
;
_space_group_IT_number 4
_symmetry_cell_setting monoclinic
_symmetry_space_group_name_Hall 'P 2yb'
_symmetry_space_group_name_H-M 'P 1 21 1'
_atom_sites_solution_hydrogens geom
_atom_sites_solution_primary direct
_atom_sites_solution_secondary difmap
_audit_creation_method SHELXL-97
_cell_angle_alpha 90.00
_cell_angle_beta 91.45(7)
_cell_angle_gamma 90.00
_cell_formula_units_Z 2
_cell_length_a 17.117(3)
_cell_length_b 16.692(5)
_cell_length_c 17.399(4)
_cell_measurement_reflns_used 30
_cell_measurement_temperature 200(2)
_cell_measurement_theta_max 12.5
_cell_measurement_theta_min 10
_cell_volume 4970(2)
_computing_cell_refinement DIF4
_computing_data_collection DIF4
_computing_data_reduction REDU4
_computing_molecular_graphics SHELXTL
_computing_publication_material SHELXTL
_computing_structure_refinement 'SHELXL-97 (Sheldrick, 1997)'
_computing_structure_solution 'SHELXS-97 (Sheldrick, 1990)'
_diffrn_ambient_temperature 200(2)
_diffrn_measured_fraction_theta_full 0.856
_diffrn_measured_fraction_theta_max 0.856
_diffrn_measurement_device_type 'STOE AED2'
_diffrn_measurement_method 'profile fit'
_diffrn_radiation_monochromator graphite
_diffrn_radiation_source 'fine-focus sealed tube'
_diffrn_radiation_type MoK\a
_diffrn_radiation_wavelength 0.71073
_diffrn_reflns_av_R_equivalents 0.2388
_diffrn_reflns_av_sigmaI/netI 0.0693
_diffrn_reflns_limit_h_max 18
_diffrn_reflns_limit_h_min -7
_diffrn_reflns_limit_k_max 17
_diffrn_reflns_limit_k_min -17
_diffrn_reflns_limit_l_max 18
_diffrn_reflns_limit_l_min -18
_diffrn_reflns_number 6978
_diffrn_reflns_theta_full 22.49
_diffrn_reflns_theta_max 22.49
_diffrn_reflns_theta_min 3.51
_diffrn_standards_decay_% none
_exptl_absorpt_coefficient_mu 1.109
_exptl_absorpt_correction_T_max 0.6653
_exptl_absorpt_correction_T_min 0.5558
_exptl_crystal_colour none
_exptl_crystal_density_diffrn 1.299
_exptl_crystal_density_method 'not measured'
_exptl_crystal_description blocks
_exptl_crystal_F_000 2068
_exptl_crystal_size_max 0.60
_exptl_crystal_size_mid 0.60
_exptl_crystal_size_min 0.40
_refine_diff_density_max 0.687
_refine_diff_density_min -0.536
_refine_diff_density_rms 0.091
_refine_ls_abs_structure_details 'Flack H D (1983), Acta Cryst. A39, 876-881'
_refine_ls_abs_structure_Flack -0.017(17)
_refine_ls_extinction_method none
_refine_ls_goodness_of_fit_ref 1.050
_refine_ls_hydrogen_treatment mixed
_refine_ls_matrix_type full
_refine_ls_number_parameters 1014
_refine_ls_number_reflns 6928
_refine_ls_number_restraints 1498
_refine_ls_restrained_S_all 0.951
_refine_ls_R_factor_all 0.0775
_refine_ls_R_factor_gt 0.0569
_refine_ls_shift/su_max 0.000
_refine_ls_shift/su_mean 0.000
_refine_ls_structure_factor_coef Fsqd
_refine_ls_weighting_details 'calc w=1/[\s^2^(Fo^2^)+(0.0700P)^2^+17.5000P] where P=(Fo^2^+2Fc^2^)/3'
_refine_ls_weighting_scheme calc
_refine_ls_wR_factor_gt 0.1386
_refine_ls_wR_factor_ref 0.1536
_reflns_number_gt 5623
_reflns_number_total 6928
_reflns_threshold_expression >2sigma(I)
_cod_data_source_file ic020514u.cif
_cod_data_source_block r1008
_cod_database_code 4313097

loop_
_symmetry_equiv_pos_as_xyz
'x, y, z'
'-x, y+1/2, -z'

loop_
_atom_site_label
_atom_site_type_symbol
_atom_site_fract_x
_atom_site_fract_y
_atom_site_fract_z
_atom_site_U_iso_or_equiv
_atom_site_adp_type
_atom_site_occupancy
_atom_site_symmetry_multiplicity
_atom_site_calc_flag
_atom_site_refinement_flags
_atom_site_disorder_assembly
_atom_site_disorder_group
Si1 Si -0.1778(2) -0.97153(18) -0.08477(15) 0.0281(8) Uani 1 1 d U . .
O1 O -0.2252(6) -1.0481(4) -0.0521(4) 0.043(2) Uani 1 1 d U . .
H1A H -0.2613 -1.0606 -0.0835 0.064 Uiso 1 1 calc R . .
Zn1 Zn -0.24019(9) -0.83326(7) -0.19929(6) 0.0257(3) Uani 1 1 d U . .
N1 N -0.1220(7) -0.9343(5) -0.0069(5) 0.033(2) Uani 1 1 d U . .
Si2 Si -0.0240(3) -0.9129(2) -0.0093(2) 0.0448(10) Uani 1 1 d U . .
O2 O -0.1219(5) -0.9931(4) -0.1538(4) 0.0300(18) Uani 1 1 d U . .
Zn2 Zn -0.34343(9) -0.95729(7) -0.15528(6) 0.0242(3) Uani 1 1 d U . .
Si3 Si -0.3275(2) -1.12384(16) -0.24196(16) 0.0249(8) Uani 1 1 d U . .
O3 O -0.2418(5) -0.9093(4) -0.1143(4) 0.0278(16) Uani 1 1 d U . .
Zn3 Zn -0.26220(9) -1.01272(7) -0.36542(7) 0.0258(3) Uani 1 1 d U . .
N3 N -0.3312(6) -1.2225(5) -0.2142(5) 0.0249(19) Uani 1 1 d U . .
Si4 Si -0.2882(3) -1.25894(18) -0.12906(17) 0.0362(9) Uani 1 1 d U . .
O4 O -0.4007(5) -1.1137(4) -0.3045(4) 0.0331(19) Uani 1 1 d U . .
H4A H -0.3970 -1.0693 -0.3269 0.050 Uiso 1 1 calc R . .
Zn4 Zn -0.15133(9) -1.04836(7) -0.24531(6) 0.0268(3) Uani 1 1 d U . .
N5 N -0.0838(6) -0.8422(6) -0.4044(5) 0.031(2) Uani 1 1 d U . .
Si5 Si -0.1157(2) -0.88924(18) -0.32195(16) 0.0245(7) Uani 1 1 d U . .
O5 O -0.2475(5) -1.0972(4) -0.2843(4) 0.0232(15) Uani 1 1 d U . .
Si6 Si -0.0526(3) -0.74353(19) -0.39890(19) 0.0398(10) Uani 1 1 d U . .
O6 O -0.3335(5) -1.0689(4) -0.1668(4) 0.030(2) Uani 1 1 d U . .
N7 N -0.4641(6) -0.8403(5) -0.3386(5) 0.0274(18) Uani 1 1 d U . .
Si7 Si -0.3699(2) -0.87260(17) -0.32219(16) 0.0236(7) Uani 1 1 d U . .
O7 O -0.0374(5) -0.9080(4) -0.2678(4) 0.0332(18) Uani 1 1 d U . .
H7A H -0.0502 -0.9341 -0.2288 0.050 Uiso 1 1 calc R . .
Si8 Si -0.5396(2) -0.90165(19) -0.37300(19) 0.0375(9) Uani 1 1 d U . .
O8 O -0.1581(5) -0.9743(4) -0.3385(4) 0.0250(15) Uani 1 1 d U . .
O9 O -0.1751(5) -0.8259(4) -0.2820(4) 0.0285(17) Uani 1 1 d U . .
O10 O -0.3129(5) -0.8075(4) -0.3615(4) 0.0317(19) Uani 1 1 d U . .
H10A H -0.2685 -0.8094 -0.3399 0.048 Uiso 1 1 calc R . .
O11 O -0.3570(5) -0.9614(4) -0.3566(4) 0.0276(16) Uani 1 1 d U . .
C11 C -0.1661(8) -0.9229(7) 0.0639(6) 0.035(3) Uani 1 1 d U . .
O12 O -0.3467(5) -0.8710(4) -0.2297(4) 0.0242(15) Uani 1 1 d U . .
C12 C -0.1701(10) -0.9873(7) 0.1160(6) 0.044(3) Uani 1 1 d U . .
O13 O -0.2501(5) -0.7135(4) -0.1761(4) 0.0326(19) Uani 1 1 d U . .
C13 C -0.2088(10) -0.9730(9) 0.1845(7) 0.056(4) Uani 1 1 d U . .
H13A H -0.2141 -1.0153 0.2206 0.067 Uiso 1 1 calc R . .
O14 O -0.4224(6) -0.9566(5) -0.0684(4) 0.043(2) Uani 1 1 d U . .
C14 C -0.2388(11) -0.9004(9) 0.2005(7) 0.062(4) Uani 1 1 d U . .
H14A H -0.2611 -0.8921 0.2493 0.074 Uiso 1 1 calc R . .
O15 O -0.2539(6) -1.0630(5) -0.4697(4) 0.038(2) Uani 1 1 d U . .
C15 C -0.2385(9) -0.8393(9) 0.1501(7) 0.053(4) Uani 1 1 d U . .
H15A H -0.2659 -0.7910 0.1597 0.063 Uiso 1 1 calc R . .
O16 O -0.0663(6) -1.1305(5) -0.2610(4) 0.0373(19) Uani 1 1 d U . .
C16 C -0.1944(9) -0.8500(7) 0.0799(6) 0.045(3) Uani 1 1 d U . .
C21 C -0.0044(9) -0.8282(8) -0.0765(7) 0.048(3) Uani 1 1 d U . .
H21A H -0.0338 -0.8365 -0.1248 0.072 Uiso 1 1 calc R . .
H21B H 0.0516 -0.8260 -0.0867 0.072 Uiso 1 1 calc R . .
H21C H -0.0207 -0.7777 -0.0531 0.072 Uiso 1 1 calc R . .
C22 C 0.0302(12) -1.0033(10) -0.0379(9) 0.081(5) Uani 1 1 d U . .
H22A H 0.0093 -1.0228 -0.0874 0.121 Uiso 1 1 calc R . .
H22B H 0.0244 -1.0450 0.0012 0.121 Uiso 1 1 calc R . .
H22C H 0.0856 -0.9901 -0.0427 0.121 Uiso 1 1 calc R . .
C23 C 0.0121(11) -0.8760(10) 0.0879(8) 0.065(4) Uani 1 1 d U . .
H23A H -0.0209 -0.8980 0.1280 0.097 Uiso 1 1 calc R . .
H23B H 0.0099 -0.8174 0.0892 0.097 Uiso 1 1 calc R . .
H23C H 0.0662 -0.8937 0.0970 0.097 Uiso 1 1 calc R . .
C31 C -0.3806(9) -1.2798(7) -0.2572(6) 0.035(2) Uani 1 1 d U . .
C32 C -0.4607(10) -1.2854(7) -0.2435(7) 0.041(3) Uani 1 1 d U . .
C33 C -0.5032(11) -1.3435(8) -0.2820(7) 0.058(4) Uani 1 1 d U . .
H33A H -0.5569 -1.3502 -0.2712 0.070 Uiso 1 1 calc R . .
C34 C -0.4698(12) -1.3921(8) -0.3357(9) 0.064(4) Uani 1 1 d U . .
H34A H -0.5010 -1.4304 -0.3628 0.076 Uiso 1 1 calc R . .
C35 C -0.3860(12) -1.3855(8) -0.3517(8) 0.064(4) Uani 1 1 d U . .
H35A H -0.3622 -1.4196 -0.3880 0.076 Uiso 1 1 calc R . .
C36 C -0.3448(10) -1.3305(8) -0.3139(6) 0.045(3) Uani 1 1 d U . .
C41 C -0.3357(10) -1.2239(8) -0.0398(6) 0.051(4) Uani 1 1 d U . .
H41A H -0.3422 -1.1656 -0.0418 0.077 Uiso 1 1 calc R . .
H41B H -0.3028 -1.2382 0.0051 0.077 Uiso 1 1 calc R . .
H41C H -0.3869 -1.2494 -0.0357 0.077 Uiso 1 1 calc R . .
C42 C -0.2884(12) -1.3725(7) -0.1308(8) 0.063(5) Uani 1 1 d U . .
H42A H -0.2612 -1.3913 -0.1762 0.094 Uiso 1 1 calc R . .
H42B H -0.3425 -1.3919 -0.1328 0.094 Uiso 1 1 calc R . .
H42C H -0.2618 -1.3929 -0.0843 0.094 Uiso 1 1 calc R . .
C43 C -0.1838(9) -1.2302(8) -0.1219(7) 0.042(3) Uani 1 1 d U . .
H43A H -0.1791 -1.1719 -0.1268 0.063 Uiso 1 1 calc R . .
H43B H -0.1553 -1.2562 -0.1632 0.063 Uiso 1 1 calc R . .
H43C H -0.1618 -1.2472 -0.0720 0.063 Uiso 1 1 calc R . .
C51 C -0.0731(8) -0.8853(6) -0.4773(6) 0.031(2) Uani 1 1 d U . .
C52 C -0.0057(8) -0.9316(7) -0.4877(6) 0.034(2) Uani 1 1 d U . .
C53 C 0.0042(9) -0.9698(7) -0.5578(6) 0.040(3) Uani 1 1 d U . .
H53A H 0.0487 -1.0029 -0.5647 0.048 Uiso 1 1 calc R . .
C54 C -0.0499(10) -0.9602(8) -0.6176(6) 0.047(3) Uani 1 1 d U . .
H54A H -0.0420 -0.9860 -0.6655 0.057 Uiso 1 1 calc R . .
C55 C -0.1150(9) -0.9135(7) -0.6078(6) 0.038(3) Uani 1 1 d U . .
H55A H -0.1523 -0.9073 -0.6487 0.045 Uiso 1 1 calc R . .
C56 C -0.1262(8) -0.8752(6) -0.5378(6) 0.031(2) Uani 1 1 d U . .
C61 C 0.0101(10) -0.7208(8) -0.4826(7) 0.054(4) Uani 1 1 d U . .
H61A H -0.0176 -0.7358 -0.5304 0.081 Uiso 1 1 calc R . .
H61B H 0.0589 -0.7513 -0.4778 0.081 Uiso 1 1 calc R . .
H61C H 0.0220 -0.6634 -0.4834 0.081 Uiso 1 1 calc R . .
C62 C 0.0109(11) -0.7267(8) -0.3107(7) 0.056(4) Uani 1 1 d U . .
H62A H -0.0181 -0.7410 -0.2648 0.084 Uiso 1 1 calc R . .
H62B H 0.0262 -0.6702 -0.3078 0.084 Uiso 1 1 calc R . .
H62C H 0.0578 -0.7602 -0.3134 0.084 Uiso 1 1 calc R . .
C63 C -0.1329(9) -0.6715(7) -0.3966(8) 0.049(3) Uani 1 1 d U . .
H63A H -0.1733 -0.6914 -0.3626 0.074 Uiso 1 1 calc R . .
H63B H -0.1552 -0.6646 -0.4486 0.074 Uiso 1 1 calc R . .
H63C H -0.1132 -0.6199 -0.3774 0.074 Uiso 1 1 calc R . .
C71 C -0.4828(8) -0.7577(6) -0.3211(6) 0.029(3) Uani 1 1 d U . .
C72 C -0.4709(9) -0.6993(7) -0.3784(7) 0.040(3) Uani 1 1 d U . .
C73 C -0.4908(10) -0.6198(7) -0.3615(8) 0.050(4) Uani 1 1 d U . .
H73A H -0.4812 -0.5791 -0.3982 0.060 Uiso 1 1 calc R . .
C74 C -0.5242(12) -0.5994(7) -0.2926(8) 0.065(5) Uani 1 1 d U . .
H74A H -0.5423 -0.5465 -0.2836 0.078 Uiso 1 1 calc R . .
C75 C -0.5306(10) -0.6583(7) -0.2375(7) 0.046(4) Uani 1 1 d U . .
H75A H -0.5490 -0.6439 -0.1883 0.055 Uiso 1 1 calc R . .
C76 C -0.5118(8) -0.7350(7) -0.2504(7) 0.034(3) Uani 1 1 d U . .
C81 C -0.6315(9) -0.8422(9) -0.3911(8) 0.057(4) Uani 1 1 d U . .
H81A H -0.6217 -0.8002 -0.4289 0.085 Uiso 1 1 calc R . .
H81B H -0.6478 -0.8177 -0.3429 0.085 Uiso 1 1 calc R . .
H81C H -0.6729 -0.8778 -0.4108 0.085 Uiso 1 1 calc R . .
C82 C -0.5622(10) -0.9826(8) -0.3027(9) 0.058(4) Uani 1 1 d U . .
H82A H -0.5138 -1.0102 -0.2871 0.086 Uiso 1 1 calc R . .
H82B H -0.5985 -1.0211 -0.3268 0.086 Uiso 1 1 calc R . .
H82C H -0.5862 -0.9590 -0.2575 0.086 Uiso 1 1 calc R . .
C83 C -0.5120(10) -0.9470(9) -0.4646(7) 0.052(4) Uani 1 1 d U . .
H83A H -0.4627 -0.9763 -0.4573 0.078 Uiso 1 1 calc R . .
H83B H -0.5054 -0.9049 -0.5031 0.078 Uiso 1 1 calc R . .
H83C H -0.5531 -0.9841 -0.4822 0.078 Uiso 1 1 calc R . .
C91 C -0.3090(9) -0.6638(7) -0.2105(9) 0.053(3) Uani 1 1 d U . .
H91A H -0.3219 -0.6842 -0.2627 0.064 Uiso 1 1 calc R . .
H91B H -0.3568 -0.6673 -0.1799 0.064 Uiso 1 1 calc R . .
C92 C -0.2878(15) -0.5873(9) -0.2157(15) 0.107(6) Uani 1 1 d U . .
H92A H -0.3240 -0.5527 -0.1871 0.128 Uiso 1 1 calc R . .
H92B H -0.2883 -0.5699 -0.2701 0.128 Uiso 1 1 calc R . .
C93 C -0.2053(13) -0.5823(8) -0.1806(11) 0.079(5) Uani 1 1 d U . .
H93A H -0.1703 -0.5533 -0.2155 0.095 Uiso 1 1 calc R . .
H93B H -0.2057 -0.5538 -0.1308 0.095 Uiso 1 1 calc R . .
C94 C -0.1783(9) -0.6657(7) -0.1697(8) 0.047(3) Uani 1 1 d U . .
H94A H -0.1411 -0.6810 -0.2098 0.056 Uiso 1 1 calc R . .
H94B H -0.1526 -0.6726 -0.1185 0.056 Uiso 1 1 calc R . .
C101 C -0.3912(11) -0.9562(10) 0.0109(7) 0.064(4) Uani 1 1 d U . .
H10B H -0.3934 -0.9017 0.0332 0.077 Uiso 1 1 calc R . .
H10C H -0.3364 -0.9751 0.0131 0.077 Uiso 1 1 calc R . .
C102 C -0.4425(15) -1.0118(11) 0.0525(10) 0.093(5) Uani 1 1 d U . .
H10D H -0.4175 -1.0650 0.0584 0.111 Uiso 1 1 calc R . .
H10E H -0.4539 -0.9906 0.1041 0.111 Uiso 1 1 calc R . .
C103 C -0.5128(13) -1.0176(15) 0.0062(11) 0.102(6) Uani 1 1 d U . .
H10F H -0.5506 -0.9758 0.0210 0.123 Uiso 1 1 calc R . .
H10G H -0.5374 -1.0708 0.0125 0.123 Uiso 1 1 calc R . .
C104 C -0.4890(10) -1.0059(10) -0.0746(8) 0.059(4) Uani 1 1 d U . .
H10H H -0.4762 -1.0578 -0.0989 0.071 Uiso 1 1 calc R . .
H10I H -0.5310 -0.9795 -0.1054 0.071 Uiso 1 1 calc R . .
C111 C -0.3206(9) -1.0832(8) -0.5216(7) 0.044(3) Uani 1 1 d U . .
H11A H -0.3567 -1.0373 -0.5286 0.053 Uiso 1 1 calc R . .
H11B H -0.3499 -1.1301 -0.5027 0.053 Uiso 1 1 calc R . .
C112 C -0.2784(12) -1.1027(13) -0.5956(9) 0.088(6) Uani 1 1 d U . .
H11C H -0.3065 -1.1457 -0.6240 0.106 Uiso 1 1 calc R . .
H11D H -0.2770 -1.0546 -0.6289 0.106 Uiso 1 1 calc R . .
C113 C -0.2047(10) -1.1266(11) -0.5771(8) 0.064(4) Uani 1 1 d U . .
H11E H -0.1684 -1.1096 -0.6174 0.077 Uiso 1 1 calc R . .
H11H H -0.2026 -1.1858 -0.5729 0.077 Uiso 1 1 calc R . .
C114 C -0.1817(8) -1.0892(8) -0.5020(6) 0.039(3) Uani 1 1 d U . .
H11F H -0.1551 -1.1287 -0.4679 0.047 Uiso 1 1 calc R . .
H11G H -0.1462 -1.0433 -0.5098 0.047 Uiso 1 1 calc R . .
C121 C 0.0032(9) -1.1420(8) -0.2141(7) 0.046(3) Uani 1 1 d U . .
H12A H -0.0096 -1.1564 -0.1607 0.055 Uiso 1 1 calc R . .
H12B H 0.0365 -1.0935 -0.2135 0.055 Uiso 1 1 calc R . .
C125 C -0.1337(10) -1.0682(8) 0.1034(7) 0.052(3) Uani 1 1 d U . .
H12C H -0.1177 -1.0693 0.0485 0.062 Uiso 1 1 calc R . .
C122 C 0.0418(10) -1.2098(10) -0.2540(9) 0.067(4) Uani 1 1 d U . .
H12D H 0.0771 -1.1892 -0.2937 0.080 Uiso 1 1 calc R . .
H12E H 0.0730 -1.2422 -0.2167 0.080 Uiso 1 1 calc R . .
C126 C -0.0574(13) -1.0829(10) 0.1532(9) 0.082(5) Uani 1 1 d U . .
H12F H -0.0198 -1.0399 0.1438 0.123 Uiso 1 1 calc R . .
H12G H -0.0345 -1.1345 0.1392 0.123 Uiso 1 1 calc R . .
H12H H -0.0702 -1.0835 0.2078 0.123 Uiso 1 1 calc R . .
C123 C -0.0206(11) -1.2589(9) -0.2899(8) 0.060(4) Uani 1 1 d U . .
H12I H -0.0434 -1.2961 -0.2523 0.073 Uiso 1 1 calc R . .
H12J H -0.0011 -1.2899 -0.3339 0.073 Uiso 1 1 calc R . .
C127 C -0.1952(13) -1.1363(9) 0.1121(10) 0.078(5) Uani 1 1 d U . .
H12K H -0.2377 -1.1289 0.0740 0.117 Uiso 1 1 calc R . .
H12L H -0.2164 -1.1345 0.1639 0.117 Uiso 1 1 calc R . .
H12M H -0.1702 -1.1883 0.1040 0.117 Uiso 1 1 calc R . .
C124 C -0.0791(10) -1.1968(7) -0.3161(7) 0.047(3) Uani 1 1 d U . .
H12N H -0.0693 -1.1792 -0.3693 0.056 Uiso 1 1 calc R . .
H12O H -0.1331 -1.2177 -0.3137 0.056 Uiso 1 1 calc R . .
C131 C -0.7573(9) -1.0349(7) -0.1971(7) 0.125(8) Uiso 1 1 d GU . .
C132 C -0.7257(8) -1.0369(6) -0.1227(7) 0.109(7) Uiso 1 1 d GU . .
H13B H -0.6984 -1.0838 -0.1047 0.131 Uiso 1 1 d G . .
C133 C -0.7338(8) -0.9712(7) -0.0745(6) 0.071(5) Uiso 1 1 d GU . .
H13C H -0.7120 -0.9727 -0.0231 0.085 Uiso 1 1 d G . .
C134 C -0.7734(8) -0.9034(6) -0.1006(7) 0.083(5) Uiso 1 1 d GU . .
H13D H -0.7789 -0.8580 -0.0673 0.100 Uiso 1 1 d G . .
C135 C -0.8050(9) -0.9013(8) -0.1750(8) 0.132(8) Uiso 1 1 d GU . .
H13E H -0.8323 -0.8545 -0.1931 0.158 Uiso 1 1 d G . .
C136 C -0.7969(10) -0.9671(9) -0.2232(6) 0.136(9) Uiso 1 1 d GU . .
H13F H -0.8187 -0.9656 -0.2746 0.163 Uiso 1 1 d G . .
C137 C -0.7449(15) -1.1014(10) -0.2558(10) 0.27(2) Uiso 1 1 d GU . .
H13G H -0.7717 -1.0879 -0.3032 0.402 Uiso 1 1 d G . .
H13H H -0.6900 -1.1071 -0.2647 0.402 Uiso 1 1 d G . .
H13I H -0.7651 -1.1509 -0.2365 0.402 Uiso 1 1 d G . .
C161 C -0.1955(10) -0.7786(7) 0.0250(7) 0.044(3) Uani 1 1 d U . .
H16A H -0.1720 -0.7962 -0.0242 0.053 Uiso 1 1 calc R . .
C162 C -0.2789(11) -0.7486(9) 0.0064(8) 0.061(4) Uani 1 1 d U . .
H16B H -0.2764 -0.6981 -0.0221 0.092 Uiso 1 1 calc R . .
H16C H -0.3065 -0.7400 0.0544 0.092 Uiso 1 1 calc R . .
H16D H -0.3070 -0.7887 -0.0248 0.092 Uiso 1 1 calc R . .
C163 C -0.1456(11) -0.7119(7) 0.0581(7) 0.053(4) Uani 1 1 d U . .
H16E H -0.0921 -0.7312 0.0667 0.080 Uiso 1 1 calc R . .
H16F H -0.1669 -0.6943 0.1071 0.080 Uiso 1 1 calc R . .
H16G H -0.1455 -0.6668 0.0221 0.080 Uiso 1 1 calc R . .
C321 C -0.4974(9) -1.2351(7) -0.1864(7) 0.044(3) Uani 1 1 d U . .
H32A H -0.4576 -1.1973 -0.1641 0.052 Uiso 1 1 calc R . .
C322 C -0.5315(11) -1.2865(9) -0.1205(8) 0.068(5) Uani 1 1 d U . .
H32B H -0.4886 -1.3100 -0.0897 0.102 Uiso 1 1 calc R . .
H32C H -0.5641 -1.3293 -0.1426 0.102 Uiso 1 1 calc R . .
H32D H -0.5632 -1.2524 -0.0877 0.102 Uiso 1 1 calc R . .
C323 C -0.5649(10) -1.1868(10) -0.2226(9) 0.065(4) Uani 1 1 d U . .
H32E H -0.5453 -1.1539 -0.2647 0.098 Uiso 1 1 calc R . .
H32F H -0.5874 -1.1520 -0.1836 0.098 Uiso 1 1 calc R . .
H32G H -0.6051 -1.2235 -0.2428 0.098 Uiso 1 1 calc R . .
C361 C -0.2624(10) -1.3222(7) -0.3341(7) 0.046(3) Uani 1 1 d U . .
H36A H -0.2372 -1.2888 -0.2927 0.056 Uiso 1 1 calc R . .
C362 C -0.2558(10) -1.2736(8) -0.4098(7) 0.053(4) Uani 1 1 d U . .
H36B H -0.2654 -1.2168 -0.3995 0.080 Uiso 1 1 calc R . .
H36C H -0.2947 -1.2932 -0.4477 0.080 Uiso 1 1 calc R . .
H36D H -0.2033 -1.2802 -0.4301 0.080 Uiso 1 1 calc R . .
C363 C -0.2130(12) -1.4006(9) -0.3388(9) 0.071(5) Uani 1 1 d U . .
H36E H -0.2129 -1.4280 -0.2890 0.106 Uiso 1 1 calc R . .
H36F H -0.1592 -1.3871 -0.3518 0.106 Uiso 1 1 calc R . .
H36G H -0.2357 -1.4358 -0.3784 0.106 Uiso 1 1 calc R . .
C521 C 0.0550(9) -0.9449(8) -0.4249(7) 0.040(3) Uani 1 1 d U . .
H52A H 0.0432 -0.9070 -0.3821 0.048 Uiso 1 1 calc R . .
C522 C 0.0550(9) -1.0284(7) -0.3919(7) 0.047(3) Uani 1 1 d U . .
H52B H 0.0017 -1.0434 -0.3788 0.071 Uiso 1 1 calc R . .
H52C H 0.0887 -1.0300 -0.3456 0.071 Uiso 1 1 calc R . .
H52D H 0.0748 -1.0660 -0.4300 0.071 Uiso 1 1 calc R . .
C523 C 0.1391(9) -0.9260(10) -0.4515(8) 0.057(4) Uani 1 1 d U . .
H52E H 0.1737 -0.9181 -0.4064 0.086 Uiso 1 1 calc R . .
H52F H 0.1383 -0.8773 -0.4828 0.086 Uiso 1 1 calc R . .
H52G H 0.1583 -0.9709 -0.4820 0.086 Uiso 1 1 calc R . .
C561 C -0.2009(9) -0.8206(7) -0.5331(6) 0.038(3) Uani 1 1 d U . .
H56A H -0.2015 -0.7969 -0.4803 0.046 Uiso 1 1 calc R . .
C562 C -0.1929(10) -0.7502(8) -0.5919(7) 0.048(4) Uani 1 1 d U . .
H56B H -0.2442 -0.7256 -0.6015 0.072 Uiso 1 1 calc R . .
H56C H -0.1728 -0.7709 -0.6402 0.072 Uiso 1 1 calc R . .
H56D H -0.1566 -0.7100 -0.5707 0.072 Uiso 1 1 calc R . .
C563 C -0.2756(9) -0.8660(9) -0.5457(7) 0.049(3) Uani 1 1 d U . .
H56E H -0.2826 -0.9036 -0.5032 0.073 Uiso 1 1 calc R . .
H56F H -0.2735 -0.8958 -0.5942 0.073 Uiso 1 1 calc R . .
H56G H -0.3195 -0.8284 -0.5481 0.073 Uiso 1 1 calc R . .
C721 C -0.4373(9) -0.7153(7) -0.4578(7) 0.046(3) Uani 1 1 d U . .
H72A H -0.4190 -0.7722 -0.4586 0.055 Uiso 1 1 calc R . .
C722 C -0.3700(11) -0.6644(8) -0.4730(9) 0.064(4) Uani 1 1 d U . .
H72B H -0.3319 -0.6684 -0.4301 0.096 Uiso 1 1 calc R . .
H72C H -0.3872 -0.6086 -0.4786 0.096 Uiso 1 1 calc R . .
H72D H -0.3456 -0.6819 -0.5205 0.096 Uiso 1 1 calc R . .
C723 C -0.5007(11) -0.7058(9) -0.5215(7) 0.060(4) Uani 1 1 d U . .
H72E H -0.4789 -0.7197 -0.5713 0.091 Uiso 1 1 calc R . .
H72F H -0.5190 -0.6501 -0.5228 0.091 Uiso 1 1 calc R . .
H72G H -0.5447 -0.7414 -0.5110 0.091 Uiso 1 1 calc R . .
C761 C -0.5229(9) -0.7949(7) -0.1855(7) 0.039(3) Uani 1 1 d U . .
H76A H -0.5027 -0.8479 -0.2032 0.047 Uiso 1 1 calc R . .
C762 C -0.6102(9) -0.8061(9) -0.1674(9) 0.059(4) Uani 1 1 d U . .
H76B H -0.6156 -0.8489 -0.1293 0.088 Uiso 1 1 calc R . .
H76C H -0.6394 -0.8204 -0.2145 0.088 Uiso 1 1 calc R . .
H76D H -0.6309 -0.7560 -0.1467 0.088 Uiso 1 1 calc R . .
C763 C -0.4792(10) -0.7738(8) -0.1117(7) 0.050(4) Uani 1 1 d U . .
H76E H -0.4811 -0.8192 -0.0761 0.075 Uiso 1 1 calc R . .
H76F H -0.5034 -0.7269 -0.0883 0.075 Uiso 1 1 calc R . .
H76G H -0.4246 -0.7617 -0.1229 0.075 Uiso 1 1 calc R . .

loop_
_atom_site_aniso_label
_atom_site_aniso_U_11
_atom_site_aniso_U_22
_atom_site_aniso_U_33
_atom_site_aniso_U_23
_atom_site_aniso_U_13
_atom_site_aniso_U_12
Si1 0.039(2) 0.0315(17) 0.0143(14) 0.0015(12) 0.0024(14) -0.0055(16)
O1 0.083(8) 0.030(4) 0.014(4) 0.006(3) -0.009(4) -0.018(4)
Zn1 0.0364(9) 0.0225(6) 0.0183(6) -0.0001(5) 0.0053(6) -0.0025(6)
N1 0.048(6) 0.028(5) 0.024(4) 0.000(3) -0.002(4) -0.006(4)
Si2 0.048(3) 0.047(2) 0.0388(19) -0.0117(16) -0.0076(18) 0.002(2)
O2 0.031(5) 0.034(4) 0.025(3) 0.000(3) 0.001(3) -0.004(4)
Zn2 0.0344(9) 0.0206(6) 0.0178(6) 0.0013(5) 0.0047(6) 0.0002(6)
Si3 0.041(2) 0.0162(14) 0.0182(14) -0.0007(11) 0.0084(14) -0.0004(15)
O3 0.035(4) 0.028(4) 0.020(3) 0.003(3) -0.001(3) -0.003(3)
Zn3 0.0376(10) 0.0220(6) 0.0182(6) 0.0018(5) 0.0070(6) 0.0001(6)
N3 0.032(6) 0.017(4) 0.026(4) -0.001(3) 0.013(4) 0.000(4)
Si4 0.063(3) 0.0230(16) 0.0228(16) 0.0047(13) 0.0068(17) -0.0006(17)
O4 0.045(5) 0.025(4) 0.029(4) 0.006(3) 0.002(3) -0.004(4)
Zn4 0.0357(10) 0.0265(6) 0.0185(6) 0.0011(5) 0.0050(6) 0.0038(7)
N5 0.039(7) 0.038(4) 0.017(4) -0.005(3) 0.010(4) -0.006(4)
Si5 0.027(2) 0.0285(15) 0.0177(14) 0.0003(12) 0.0064(13) -0.0032(14)
O5 0.030(4) 0.018(3) 0.022(3) 0.002(3) 0.001(3) 0.005(3)
Si6 0.062(3) 0.0309(17) 0.0280(16) -0.0035(13) 0.0185(18) -0.0166(18)
O6 0.050(6) 0.019(3) 0.023(4) -0.001(3) 0.004(4) 0.005(3)
N7 0.039(5) 0.022(4) 0.021(4) 0.004(3) -0.001(4) 0.009(4)
Si7 0.030(2) 0.0219(15) 0.0189(15) 0.0041(11) 0.0034(14) -0.0029(14)
O7 0.033(5) 0.036(4) 0.031(4) 0.001(3) 0.003(3) -0.004(4)
Si8 0.041(3) 0.0305(17) 0.0400(18) 0.0024(14) -0.0083(17) 0.0002(17)
O8 0.029(4) 0.025(3) 0.021(3) 0.000(3) 0.005(3) 0.009(3)
O9 0.037(5) 0.030(4) 0.019(3) 0.000(3) 0.005(3) 0.003(4)
O10 0.036(5) 0.030(4) 0.029(4) 0.011(3) 0.006(4) 0.002(4)
O11 0.031(4) 0.020(3) 0.032(4) 0.006(3) 0.002(3) -0.004(3)
C11 0.045(8) 0.043(5) 0.015(4) -0.003(4) -0.013(4) 0.004(6)
O12 0.027(4) 0.026(3) 0.019(3) 0.002(3) 0.003(3) 0.006(3)
C12 0.065(10) 0.051(5) 0.015(5) 0.004(4) -0.006(5) -0.005(6)
O13 0.036(5) 0.021(3) 0.041(4) -0.005(3) 0.015(4) -0.001(3)
C13 0.062(11) 0.072(7) 0.035(6) 0.016(6) 0.008(6) 0.007(8)
O14 0.052(6) 0.052(5) 0.028(4) -0.001(4) 0.024(4) -0.003(4)
C14 0.091(13) 0.078(8) 0.016(6) -0.009(5) 0.008(6) -0.007(8)
O15 0.045(6) 0.046(5) 0.022(3) -0.006(3) 0.001(3) 0.005(4)
C15 0.066(11) 0.061(7) 0.031(6) -0.005(5) 0.011(6) 0.008(8)
O16 0.043(5) 0.042(4) 0.027(4) -0.006(3) 0.001(4) 0.015(4)
C16 0.067(10) 0.042(5) 0.025(5) -0.009(4) 0.003(5) -0.004(5)
C21 0.041(10) 0.049(6) 0.056(7) -0.018(5) 0.019(7) -0.012(6)
C22 0.081(13) 0.081(9) 0.079(11) -0.018(8) -0.029(10) 0.044(10)
C23 0.058(11) 0.083(10) 0.052(7) -0.018(6) -0.022(7) -0.003(9)
C31 0.057(6) 0.028(5) 0.020(5) 0.001(4) 0.006(5) 0.001(5)
C32 0.064(7) 0.032(6) 0.028(6) 0.004(4) 0.010(5) -0.010(5)
C33 0.086(10) 0.038(7) 0.050(7) 0.000(5) 0.010(7) -0.027(7)
C34 0.097(10) 0.034(7) 0.060(8) -0.011(5) 0.005(8) -0.019(8)
C35 0.108(10) 0.042(7) 0.042(7) -0.010(5) 0.016(8) -0.022(8)
C36 0.084(7) 0.038(6) 0.014(5) -0.005(4) 0.011(5) -0.002(6)
C41 0.084(11) 0.050(7) 0.021(5) -0.001(5) 0.022(7) -0.008(8)
C42 0.119(16) 0.025(5) 0.044(8) 0.009(5) 0.002(9) 0.010(7)
C43 0.045(6) 0.055(7) 0.025(6) 0.000(6) 0.006(5) 0.015(6)
C51 0.047(7) 0.027(5) 0.020(4) -0.002(4) 0.007(4) 0.000(5)
C52 0.037(6) 0.040(6) 0.027(5) -0.003(4) 0.008(4) -0.003(5)
C53 0.047(8) 0.043(7) 0.030(5) -0.001(5) 0.018(5) 0.012(6)
C54 0.077(10) 0.048(7) 0.019(5) -0.013(5) 0.016(5) 0.006(7)
C55 0.049(8) 0.039(6) 0.025(5) 0.000(5) 0.000(5) -0.005(5)
C56 0.039(6) 0.030(5) 0.025(5) -0.004(4) 0.006(4) -0.006(5)
C61 0.072(12) 0.053(8) 0.038(6) 0.009(6) 0.018(7) -0.017(7)
C62 0.093(12) 0.043(7) 0.032(6) -0.005(6) 0.002(6) -0.029(7)
C63 0.062(9) 0.026(6) 0.061(8) -0.004(6) 0.025(7) -0.016(5)
C71 0.038(8) 0.022(4) 0.028(5) 0.003(4) 0.001(5) 0.003(5)
C72 0.046(9) 0.031(5) 0.042(5) 0.012(4) 0.008(5) 0.015(6)
C73 0.078(12) 0.021(5) 0.051(6) 0.011(5) 0.013(7) 0.010(7)
C74 0.118(15) 0.025(6) 0.052(7) -0.002(5) 0.017(8) 0.009(8)
C75 0.062(11) 0.038(5) 0.039(6) -0.008(4) 0.010(6) 0.006(7)
C76 0.038(8) 0.029(5) 0.036(5) 0.006(4) 0.004(5) 0.011(5)
C81 0.046(8) 0.054(8) 0.069(9) -0.004(7) -0.016(7) 0.012(7)
C82 0.039(10) 0.049(7) 0.085(9) 0.019(6) 0.004(8) -0.012(6)
C83 0.055(11) 0.056(8) 0.046(6) -0.021(6) -0.018(6) 0.004(7)
C91 0.049(8) 0.028(5) 0.084(10) -0.001(6) 0.011(7) 0.001(5)
C92 0.095(13) 0.037(6) 0.186(17) 0.023(10) -0.032(13) 0.001(8)
C93 0.093(12) 0.025(5) 0.120(13) -0.009(8) -0.014(10) -0.018(7)
C94 0.055(8) 0.029(5) 0.057(8) -0.003(6) 0.003(7) -0.017(5)
C101 0.089(11) 0.074(9) 0.030(5) -0.006(6) 0.012(6) 0.006(8)
C102 0.142(15) 0.077(10) 0.059(8) 0.031(8) 0.017(8) 0.004(12)
C103 0.080(12) 0.140(14) 0.089(10) 0.043(12) 0.055(8) -0.005(11)
C104 0.045(9) 0.073(9) 0.061(7) 0.008(7) 0.026(6) -0.015(7)
C111 0.047(7) 0.050(7) 0.036(6) -0.010(5) -0.003(5) -0.001(7)
C112 0.077(11) 0.137(14) 0.049(7) -0.059(9) -0.011(7) 0.043(11)
C113 0.050(8) 0.100(11) 0.043(7) -0.034(7) 0.007(6) -0.007(9)
C114 0.047(7) 0.052(7) 0.020(5) -0.010(5) 0.012(5) -0.002(6)
C121 0.041(8) 0.059(7) 0.037(7) 0.001(5) -0.007(5) 0.004(6)
C125 0.082(11) 0.049(6) 0.024(6) 0.009(5) -0.010(6) 0.009(6)
C122 0.049(9) 0.098(10) 0.053(8) 0.001(7) 0.004(7) 0.035(7)
C126 0.122(14) 0.061(9) 0.060(9) 0.002(8) -0.047(10) 0.028(9)
C123 0.083(11) 0.059(7) 0.040(7) -0.010(6) 0.010(7) 0.038(7)
C127 0.119(14) 0.050(7) 0.066(10) 0.007(8) 0.008(10) -0.011(9)
C124 0.060(9) 0.041(6) 0.039(7) -0.009(5) -0.006(6) 0.013(6)
C161 0.062(9) 0.039(6) 0.031(6) -0.009(4) 0.009(6) -0.002(6)
C162 0.088(10) 0.057(8) 0.038(7) 0.005(6) -0.009(8) 0.010(8)
C163 0.089(11) 0.028(6) 0.042(7) -0.012(5) 0.000(7) 0.009(7)
C321 0.045(9) 0.036(7) 0.051(7) -0.002(5) 0.017(6) -0.001(6)
C322 0.078(14) 0.077(10) 0.050(8) 0.002(6) 0.037(8) 0.001(9)
C323 0.046(10) 0.077(10) 0.073(10) 0.006(7) 0.005(8) -0.005(7)
C361 0.082(8) 0.024(6) 0.035(6) -0.008(5) 0.028(7) -0.001(6)
C362 0.083(13) 0.039(7) 0.038(7) -0.003(5) 0.025(7) 0.005(7)
C363 0.094(13) 0.049(8) 0.071(10) 0.020(7) 0.039(10) 0.010(7)
C521 0.040(7) 0.052(7) 0.029(5) 0.001(5) 0.010(5) 0.000(6)
C522 0.047(10) 0.046(7) 0.048(8) 0.002(5) 0.000(7) -0.002(6)
C523 0.036(7) 0.089(10) 0.048(8) 0.011(7) 0.010(6) 0.005(8)
C561 0.052(7) 0.041(7) 0.022(5) 0.002(5) 0.004(5) 0.006(5)
C562 0.061(11) 0.043(7) 0.041(7) 0.008(5) 0.018(7) 0.020(6)
C563 0.047(7) 0.061(8) 0.039(7) 0.005(6) 0.007(7) 0.005(6)
C721 0.071(10) 0.030(6) 0.038(6) 0.016(5) 0.014(6) 0.015(6)
C722 0.091(11) 0.035(7) 0.066(9) 0.020(7) 0.036(8) 0.008(7)
C723 0.090(11) 0.057(8) 0.035(7) 0.011(6) 0.013(7) 0.036(8)
C761 0.042(8) 0.045(6) 0.030(5) -0.001(5) 0.010(5) -0.004(6)
C762 0.045(8) 0.079(10) 0.054(8) 0.000(7) 0.023(6) 0.006(8)
C763 0.064(10) 0.051(8) 0.035(6) 0.002(6) 0.001(6) -0.005(8)

loop_
_atom_type_symbol
_atom_type_description
_atom_type_scat_dispersion_real
_atom_type_scat_dispersion_imag
_atom_type_scat_source
C C 0.0033 0.0016 'International Tables Vol C Tables 4.2.6.8 and 6.1.1.4'
H H 0.0000 0.0000 'International Tables Vol C Tables 4.2.6.8 and 6.1.1.4'
O O 0.0106 0.0060 'International Tables Vol C Tables 4.2.6.8 and 6.1.1.4'
Si Si 0.0817 0.0704 'International Tables Vol C Tables 4.2.6.8 and 6.1.1.4'
Zn Zn 0.2839 1.4301 'International Tables Vol C Tables 4.2.6.8 and 6.1.1.4'
N N 0.0061 0.0033 'International Tables Vol C Tables 4.2.6.8 and 6.1.1.4'

loop_
_geom_angle_atom_site_label_1
_geom_angle_atom_site_label_2
_geom_angle_atom_site_label_3
_geom_angle
_geom_angle_site_symmetry_1
_geom_angle_site_symmetry_3
_geom_angle_publ_flag
O3 Si1 O2 109.1(4) . . ?
O3 Si1 O1 106.3(5) . . ?
O2 Si1 O1 113.5(4) . . ?
O3 Si1 N1 112.1(4) . . ?
O2 Si1 N1 109.7(5) . . ?
O1 Si1 N1 106.1(4) . . ?
O9 Zn1 O3 130.9(3) . . ?
O9 Zn1 O12 112.4(3) . . ?
O3 Zn1 O12 88.0(3) . . ?
O9 Zn1 O13 98.2(3) . . ?
O3 Zn1 O13 118.9(3) . . ?
O12 Zn1 O13 106.4(3) . . ?
O9 Zn1 Zn2 130.6(2) . . ?
O3 Zn1 Zn2 45.6(2) . . ?
O12 Zn1 Zn2 42.97(19) . . ?
O13 Zn1 Zn2 127.1(2) . . ?
C11 N1 Si2 121.0(8) . . ?
C11 N1 Si1 114.3(9) . . ?
Si2 N1 Si1 124.7(6) . . ?
N1 Si2 C22 109.5(8) . . ?
N1 Si2 C21 111.3(6) . . ?
C22 Si2 C21 110.5(8) . . ?
N1 Si2 C23 110.1(7) . . ?
C22 Si2 C23 110.6(8) . . ?
C21 Si2 C23 104.7(7) . . ?
Si1 O2 Zn4 126.2(5) . . ?
O6 Zn2 O12 131.8(3) . . ?
O6 Zn2 O3 110.4(4) . . ?
O12 Zn2 O3 87.2(3) . . ?
O6 Zn2 O14 98.4(3) . . ?
O12 Zn2 O14 118.7(3) . . ?
O3 Zn2 O14 108.3(3) . . ?
O6 Zn2 Zn1 129.4(3) . . ?
O12 Zn2 Zn1 44.4(2) . . ?
O3 Zn2 Zn1 43.37(19) . . ?
O14 Zn2 Zn1 128.3(3) . . ?
O6 Si3 O5 106.5(4) . . ?
O6 Si3 O4 114.6(4) . . ?
O5 Si3 O4 107.9(4) . . ?
O6 Si3 N3 108.4(4) . . ?
O5 Si3 N3 115.2(5) . . ?
O4 Si3 N3 104.6(5) . . ?
Si1 O3 Zn1 130.5(5) . . ?
Si1 O3 Zn2 115.8(4) . . ?
Zn1 O3 Zn2 91.0(3) . . ?
O11 Zn3 O8 129.1(3) . . ?
O11 Zn3 O5 111.3(3) . . ?
O8 Zn3 O5 88.0(3) . . ?
O11 Zn3 O15 110.6(4) . . ?
O8 Zn3 O15 105.7(3) . . ?
O5 Zn3 O15 109.4(3) . . ?
O11 Zn3 Zn4 127.3(2) . . ?
O8 Zn3 Zn4 45.7(2) . . ?
O5 Zn3 Zn4 43.0(2) . . ?
O15 Zn3 Zn4 121.0(3) . . ?
C31 N3 Si3 120.4(8) . . ?
C31 N3 Si4 115.5(7) . . ?
Si3 N3 Si4 123.7(6) . . ?
N3 Si4 C43 110.6(5) . . ?
N3 Si4 C41 114.5(6) . . ?
C43 Si4 C41 107.6(6) . . ?
N3 Si4 C42 109.5(6) . . ?
C43 Si4 C42 105.2(8) . . ?
C41 Si4 C42 109.0(6) . . ?
O2 Zn4 O5 134.5(3) . . ?
O2 Zn4 O16 105.4(4) . . ?
O5 Zn4 O16 105.9(3) . . ?
O2 Zn4 O8 112.4(3) . . ?
O5 Zn4 O8 86.9(3) . . ?
O16 Zn4 O8 109.3(3) . . ?
O2 Zn4 Zn3 132.2(2) . . ?
O5 Zn4 Zn3 44.71(19) . . ?
O16 Zn4 Zn3 120.7(2) . . ?
O8 Zn4 Zn3 42.9(2) . . ?
C51 N5 Si6 117.8(7) . . ?
C51 N5 Si5 122.6(7) . . ?
Si6 N5 Si5 119.2(5) . . ?
O8 Si5 O9 111.3(4) . . ?
O8 Si5 O7 106.9(4) . . ?
O9 Si5 O7 112.6(4) . . ?
O8 Si5 N5 113.5(4) . . ?
O9 Si5 N5 105.7(4) . . ?
O7 Si5 N5 106.8(5) . . ?
Si3 O5 Zn4 132.0(4) . . ?
Si3 O5 Zn3 114.6(4) . . ?
Zn4 O5 Zn3 92.3(3) . . ?
N5 Si6 C63 113.3(6) . . ?
N5 Si6 C61 109.4(5) . . ?
C63 Si6 C61 109.3(7) . . ?
N5 Si6 C62 110.9(5) . . ?
C63 Si6 C62 107.7(7) . . ?
C61 Si6 C62 105.9(7) . . ?
Si3 O6 Zn2 131.4(4) . . ?
C71 N7 Si7 118.4(8) . . ?
C71 N7 Si8 117.7(8) . . ?
Si7 N7 Si8 123.9(5) . . ?
O11 Si7 O10 111.6(4) . . ?
O11 Si7 O12 110.2(4) . . ?
O10 Si7 O12 105.6(4) . . ?
O11 Si7 N7 111.3(5) . . ?
O10 Si7 N7 107.0(4) . . ?
O12 Si7 N7 111.1(4) . . ?
N7 Si8 C83 109.6(6) . . ?
N7 Si8 C82 111.4(6) . . ?
C83 Si8 C82 109.3(7) . . ?
N7 Si8 C81 111.0(6) . . ?
C83 Si8 C81 107.8(7) . . ?
C82 Si8 C81 107.7(7) . . ?
Si5 O8 Zn3 137.6(4) . . ?
Si5 O8 Zn4 111.9(4) . . ?
Zn3 O8 Zn4 91.5(3) . . ?
Si5 O9 Zn1 133.1(4) . . ?
Si7 O11 Zn3 125.9(5) . . ?
C16 C11 C12 122.3(11) . . ?
C16 C11 N1 119.1(10) . . ?
C12 C11 N1 118.3(11) . . ?
Si7 O12 Zn2 130.0(4) . . ?
Si7 O12 Zn1 117.5(4) . . ?
Zn2 O12 Zn1 92.7(3) . . ?
C13 C12 C11 116.7(12) . . ?
C13 C12 C125 119.0(11) . . ?
C11 C12 C125 124.2(11) . . ?
C91 O13 C94 107.3(9) . . ?
C91 O13 Zn1 123.1(8) . . ?
C94 O13 Zn1 118.2(7) . . ?
C14 C13 C12 121.3(12) . . ?
C104 O14 C101 110.4(10) . . ?
C104 O14 Zn2 119.2(7) . . ?
C101 O14 Zn2 117.5(9) . . ?
C15 C14 C13 122.7(12) . . ?
C114 O15 C111 110.4(9) . . ?
C114 O15 Zn3 124.2(8) . . ?
C111 O15 Zn3 125.3(8) . . ?
C14 C15 C16 117.6(14) . . ?
C121 O16 C124 112.0(9) . . ?
C121 O16 Zn4 127.0(7) . . ?
C124 O16 Zn4 120.0(8) . . ?
C11 C16 C15 118.7(12) . . ?
C11 C16 C161 125.2(11) . . ?
C15 C16 C161 115.4(12) . . ?
C32 C31 C36 120.7(12) . . ?
C32 C31 N3 120.6(10) . . ?
C36 C31 N3 118.7(13) . . ?
C33 C32 C31 118.1(13) . . ?
C33 C32 C321 120.4(15) . . ?
C31 C32 C321 121.3(12) . . ?
C34 C33 C32 121.6(16) . . ?
C33 C34 C35 120.6(14) . . ?
C36 C35 C34 117.9(14) . . ?
C35 C36 C31 121.0(16) . . ?
C35 C36 C361 116.7(13) . . ?
C31 C36 C361 122.2(12) . . ?
C56 C51 C52 119.7(10) . . ?
C56 C51 N5 120.2(11) . . ?
C52 C51 N5 120.0(11) . . ?
C53 C52 C51 119.0(12) . . ?
C53 C52 C521 118.2(11) . . ?
C51 C52 C521 122.8(10) . . ?
C52 C53 C54 120.8(12) . . ?
C55 C54 C53 120.0(10) . . ?
C54 C55 C56 120.0(12) . . ?
C51 C56 C55 120.4(12) . . ?
C51 C56 C561 123.3(10) . . ?
C55 C56 C561 116.2(11) . . ?
C76 C71 C72 119.9(10) . . ?
C76 C71 N7 122.0(9) . . ?
C72 C71 N7 118.1(10) . . ?
C73 C72 C71 117.7(11) . . ?
C73 C72 C721 116.9(10) . . ?
C71 C72 C721 125.4(10) . . ?
C74 C73 C72 121.5(11) . . ?
C75 C74 C73 118.0(12) . . ?
C76 C75 C74 122.7(12) . . ?
C75 C76 C71 120.1(11) . . ?
C75 C76 C761 117.8(11) . . ?
C71 C76 C761 122.1(10) . . ?
C92 C91 O13 113.3(16) . . ?
C91 C92 C93 106.0(15) . . ?
C94 C93 C92 106.5(12) . . ?
O13 C94 C93 104.1(13) . . ?
O14 C101 C102 104.5(15) . . ?
C103 C102 C101 105.5(14) . . ?
C102 C103 C104 106.0(15) . . ?
O14 C104 C103 104.2(14) . . ?
O15 C111 C112 100.9(12) . . ?
C113 C112 C111 108.7(13) . . ?
C112 C113 C114 107.9(13) . . ?
O15 C114 C113 105.1(12) . . ?
O16 C121 C122 101.9(11) . . ?
C12 C125 C127 110.9(14) . . ?
C12 C125 C126 113.7(12) . . ?
C127 C125 C126 112.7(12) . . ?
C123 C122 C121 107.1(14) . . ?
C122 C123 C124 102.5(13) . . ?
O16 C124 C123 103.4(11) . . ?
C136 C131 C132 120.0 . . ?
C136 C131 C137 116.6 . . ?
C132 C131 C137 123.2 . . ?
C133 C132 C131 120.0 . . ?
C134 C133 C132 120.0 . . ?
C133 C134 C135 120.0 . . ?
C134 C135 C136 120.0 . . ?
C131 C136 C135 120.0 . . ?
C163 C161 C16 109.8(11) . . ?
C163 C161 C162 110.7(11) . . ?
C16 C161 C162 112.4(12) . . ?
C32 C321 C323 110.9(12) . . ?
C32 C321 C322 111.2(10) . . ?
C323 C321 C322 107.5(13) . . ?
C36 C361 C362 110.0(13) . . ?
C36 C361 C363 117.3(12) . . ?
C362 C361 C363 110.0(10) . . ?
C52 C521 C522 113.9(12) . . ?
C52 C521 C523 112.4(11) . . ?
C522 C521 C523 108.0(13) . . ?
C563 C561 C562 111.9(12) . . ?
C563 C561 C56 113.0(10) . . ?
C562 C561 C56 108.4(10) . . ?
C722 C721 C72 112.2(12) . . ?
C722 C721 C723 110.8(11) . . ?
C72 C721 C723 110.9(12) . . ?
C763 C761 C76 114.1(11) . . ?
C763 C761 C762 108.4(12) . . ?
C76 C761 C762 111.7(12) . . ?

loop_
_geom_bond_atom_site_label_1
_geom_bond_atom_site_label_2
_geom_bond_distance
_geom_bond_site_symmetry_2
_geom_bond_publ_flag
Si1 O3 1.585(9) . ?
Si1 O2 1.596(8) . ?
Si1 O1 1.625(8) . ?
Si1 N1 1.751(10) . ?
Zn1 O9 1.846(7) . ?
Zn1 O3 1.950(7) . ?
Zn1 O12 1.988(8) . ?
Zn1 O13 2.048(7) . ?
Zn1 Zn2 2.8396(19) . ?
N1 C11 1.474(16) . ?
N1 Si2 1.717(12) . ?
Si2 C22 1.846(16) . ?
Si2 C21 1.870(14) . ?
Si2 C23 1.888(13) . ?
O2 Zn4 1.897(7) . ?
Zn2 O6 1.882(7) . ?
Zn2 O12 1.938(7) . ?
Zn2 O3 2.029(8) . ?
Zn2 O14 2.053(8) . ?
Si3 O6 1.603(7) . ?
Si3 O5 1.633(8) . ?
Si3 O4 1.647(9) . ?
Si3 N3 1.717(8) . ?
Zn3 O11 1.844(8) . ?
Zn3 O8 1.939(8) . ?
Zn3 O5 2.007(6) . ?
Zn3 O15 2.007(7) . ?
Zn3 Zn4 2.850(3) . ?
N3 C31 1.470(16) . ?
N3 Si4 1.747(10) . ?
Si4 C43 1.851(15) . ?
Si4 C41 1.865(12) . ?
Si4 C42 1.895(12) . ?
Zn4 O5 1.943(8) . ?
Zn4 O16 2.023(8) . ?
Zn4 O8 2.040(7) . ?
N5 C51 1.475(13) . ?
N5 Si6 1.733(10) . ?
N5 Si5 1.735(9) . ?
Si5 O8 1.618(8) . ?
Si5 O9 1.633(8) . ?
Si5 O7 1.649(9) . ?
Si6 C63 1.826(15) . ?
Si6 C61 1.870(13) . ?
Si6 C62 1.880(14) . ?
N7 C71 1.451(14) . ?
N7 Si7 1.717(11) . ?
N7 Si8 1.743(11) . ?
Si7 O11 1.616(8) . ?
Si7 O10 1.622(8) . ?
Si7 O12 1.647(7) . ?
Si8 C83 1.837(13) . ?
Si8 C82 1.869(13) . ?
Si8 C81 1.880(15) . ?
C11 C16 1.341(17) . ?
C11 C12 1.410(16) . ?
C12 C13 1.399(19) . ?
C12 C125 1.505(19) . ?
O13 C91 1.426(17) . ?
O13 C94 1.467(16) . ?
C13 C14 1.35(2) . ?
O14 C104 1.408(17) . ?
O14 C101 1.467(16) . ?
C14 C15 1.345(19) . ?
O15 C114 1.440(16) . ?
O15 C111 1.477(16) . ?
C15 C16 1.462(18) . ?
O16 C121 1.439(16) . ?
O16 C124 1.478(14) . ?
C16 C161 1.527(17) . ?
C31 C32 1.40(2) . ?
C31 C36 1.447(17) . ?
C32 C33 1.376(19) . ?
C32 C321 1.456(18) . ?
C33 C34 1.37(2) . ?
C34 C35 1.47(3) . ?
C35 C36 1.32(2) . ?
C36 C361 1.47(2) . ?
C51 C56 1.384(17) . ?
C51 C52 1.405(18) . ?
C52 C53 1.390(16) . ?
C52 C521 1.506(19) . ?
C53 C54 1.39(2) . ?
C54 C55 1.37(2) . ?
C55 C56 1.392(15) . ?
C56 C561 1.573(18) . ?
C71 C76 1.390(16) . ?
C71 C72 1.413(15) . ?
C72 C73 1.403(17) . ?
C72 C721 1.534(17) . ?
C73 C74 1.384(19) . ?
C74 C75 1.380(18) . ?
C75 C76 1.342(16) . ?
C76 C761 1.524(16) . ?
C91 C92 1.33(2) . ?
C92 C93 1.53(3) . ?
C93 C94 1.48(2) . ?
C101 C102 1.48(2) . ?
C102 C103 1.43(3) . ?
C103 C104 1.49(2) . ?
C111 C112 1.527(19) . ?
C112 C113 1.36(2) . ?
C113 C114 1.492(17) . ?
C121 C122 1.49(2) . ?
C125 C127 1.56(2) . ?
C125 C126 1.57(2) . ?
C122 C123 1.47(2) . ?
C123 C124 1.50(2) . ?
C131 C136 1.3897 . ?
C131 C132 1.3901 . ?
C131 C137 1.5275 . ?
C132 C133 1.3900 . ?
C133 C134 1.3897 . ?
C134 C135 1.3902 . ?
C135 C136 1.3905 . ?
C161 C163 1.509(19) . ?
C161 C162 1.54(2) . ?
C321 C323 1.53(2) . ?
C321 C322 1.556(18) . ?
C361 C362 1.555(17) . ?
C361 C363 1.561(19) . ?
C521 C522 1.507(17) . ?
C521 C523 1.56(2) . ?
C561 C563 1.498(19) . ?
C561 C562 1.567(16) . ?
C721 C722 1.46(2) . ?
C721 C723 1.54(2) . ?
C761 C763 1.511(18) . ?
C761 C762 1.55(2) . ?
